data_7245117
loop_
_publ_author_name
'Zhu, Jinjiao'
'Sun, Yajun'
'Ding, Weilinsen'
'Li, Peiyuan'
'Pang, Qingyang'
'Dou, Xinwen'
'Bian, Li'
'Ju, Qiang'
'Fang, Zhenlan'

_publ_section_title
;
 Coordination networks constructed from a flexible ligand:
 single-crystal-to-single-crystal transformations, thermoresponsive and
 electrochemical performances
;
_journal_name_full CrystEngComm
_journal_paper_doi 10.1039/D2CE00661H
_journal_year 2022
_chemical_formula_sum 'C16 H18 Cl2 Cu2 N4 O2'
_chemical_formula_weight 496.32
_space_group_IT_number 13
_space_group_name_Hall '-P 2yc'
_space_group_name_H-M_alt 'P 1 2/c 1'
_symmetry_cell_setting monoclinic
_symmetry_space_group_name_H-M 'P 1 2/c 1'
_atom_sites_solution_hydrogens geom
_atom_sites_solution_primary direct
_atom_sites_solution_secondary difmap
_audit_creation_method SHELXL-97
_audit_update_record
;
2022-04-27 deposited with the CCDC.	2022-06-27 downloaded from the CCDC.
;
_cell_angle_alpha 90.00
_cell_angle_beta 106.036(3)
_cell_angle_gamma 90.00
_cell_formula_units_Z 4
_cell_length_a 12.3785(14)
_cell_length_b 9.4933(10)
_cell_length_c 16.918(2)
_cell_measurement_reflns_used 7699
_cell_measurement_temperature 100(2)
_cell_measurement_theta_max 28.22
_cell_measurement_theta_min 2.48
_cell_volume 1910.7(4)
_computing_structure_refinement 'SHELXL-97 (Sheldrick, 1997)'
_computing_structure_solution 'SHELXS-97 (Sheldrick, 1990)'
_diffrn_ambient_temperature 100(2)
_diffrn_measured_fraction_theta_full 0.995
_diffrn_measured_fraction_theta_max 0.995
_diffrn_measurement_device_type 'CCD area detector'
_diffrn_radiation_monochromator graphite
_diffrn_radiation_source 'fine-focus sealed tube'
_diffrn_radiation_type MoK\a
_diffrn_radiation_wavelength 0.71073
_diffrn_reflns_av_R_equivalents 0.0438
_diffrn_reflns_av_sigmaI/netI 0.0418
_diffrn_reflns_limit_h_max 15
_diffrn_reflns_limit_h_min -16
_diffrn_reflns_limit_k_max 12
_diffrn_reflns_limit_k_min -12
_diffrn_reflns_limit_l_max 22
_diffrn_reflns_limit_l_min -16
_diffrn_reflns_number 16473
_diffrn_reflns_theta_full 28.27
_diffrn_reflns_theta_max 28.27
_diffrn_reflns_theta_min 1.71
_exptl_absorpt_coefficient_mu 2.524
_exptl_crystal_colour green
_exptl_crystal_density_diffrn 1.725
_exptl_crystal_density_method 'not measured'
_exptl_crystal_description block
_exptl_crystal_F_000 1000
_refine_diff_density_max 0.650
_refine_diff_density_min -0.752
_refine_diff_density_rms 0.177
_refine_ls_extinction_method none
_refine_ls_goodness_of_fit_ref 1.022
_refine_ls_hydrogen_treatment mixed
_refine_ls_matrix_type full
_refine_ls_number_parameters 243
_refine_ls_number_reflns 4727
_refine_ls_number_restraints 0
_refine_ls_restrained_S_all 1.022
_refine_ls_R_factor_all 0.0507
_refine_ls_R_factor_gt 0.0343
_refine_ls_shift/su_max 0.049
_refine_ls_shift/su_mean 0.002
_refine_ls_structure_factor_coef Fsqd
_refine_ls_weighting_details 'calc w=1/[\s^2^(Fo^2^)+(0.0600P)^2^+1.1527P] where P=(Fo^2^+2Fc^2^)/3'
_refine_ls_weighting_scheme calc
_refine_ls_wR_factor_gt 0.0914
_refine_ls_wR_factor_ref 0.1080
_reflns_number_gt 3784
_reflns_number_total 4727
_reflns_threshold_expression >2sigma(I)
_cod_data_source_file d2ce00661h2.cif
_cod_data_source_block 1d
_cod_depositor_comments
;
The following automatic conversions were performed:

data item '_symmetry_cell_setting' value 'Monoclinic' was changed to
'monoclinic' in accordance with the
/home/data/users/saulius/crontab/automatic-downloads/rss-feeds/RSC/lib/dictionaries/cif_core.dic
dictionary named 'cif_core.dic' version 2.4.2 last updated on
2011-04-26.

Automatic conversion script
Id: cif_fix_values 7556 2019-12-06 15:28:31Z antanas 
;
_cod_original_cell_volume 1910.8(4)
_cod_original_sg_symbol_H-M P2/c
_cod_database_code 7245117

loop_
_symmetry_equiv_pos_as_xyz
'x, y, z'
'-x, y, -z+1/2'
'-x, -y, -z'
'x, -y, z-1/2'

loop_
_atom_site_label
_atom_site_type_symbol
_atom_site_fract_x
_atom_site_fract_y
_atom_site_fract_z
_atom_site_U_iso_or_equiv
_atom_site_adp_type
_atom_site_occupancy
_atom_site_symmetry_multiplicity
_atom_site_calc_flag
_atom_site_refinement_flags
_atom_site_disorder_assembly
_atom_site_disorder_group
Cu1 Cu 0.04053(3) 0.20205(4) 0.17387(2) 0.02485(11) Uani 1 1 d . . .
Cu2 Cu -0.13419(3) 0.35515(4) 0.19296(2) 0.02681(11) Uani 1 1 d . . .
N2 N -0.3360(2) 0.6263(2) 0.38153(14) 0.0205(5) Uani 1 1 d . . .
N1 N -0.2244(2) 0.5236(2) 0.21311(14) 0.0240(5) Uani 1 1 d . . .
N3 N -0.7503(2) 0.8793(2) 0.53995(14) 0.0197(5) Uani 1 1 d . . .
N4 N -0.9890(2) 1.0171(2) 0.38230(15) 0.0254(5) Uani 1 1 d . . .
O2 O -0.71686(17) 0.64475(18) 0.55047(12) 0.0237(4) Uani 1 1 d . . .
O1 O -0.35876(19) 0.85589(19) 0.41009(13) 0.0277(5) Uani 1 1 d . . .
C9 C -0.4818(2) 0.7156(3) 0.61553(17) 0.0220(5) Uani 1 1 d . . .
H9A H -0.4122 0.7282 0.6609 0.026 Uiso 1 1 calc R . .
H9B H -0.4998 0.6137 0.6109 0.026 Uiso 1 1 calc R . .
C10 C -0.5780(2) 0.7955(3) 0.63591(16) 0.0216(5) Uani 1 1 d . . .
H10A H -0.5838 0.7662 0.6908 0.026 Uiso 1 1 calc R . .
H10B H -0.5622 0.8978 0.6377 0.026 Uiso 1 1 calc R . .
C11 C -0.6879(2) 0.7659(3) 0.57192(16) 0.0181(5) Uani 1 1 d . . .
C5 C -0.3096(2) 0.6398(3) 0.30622(16) 0.0195(5) Uani 1 1 d . . .
C12 C -0.8554(2) 0.8787(3) 0.48046(16) 0.0184(5) Uani 1 1 d . . .
C1 C -0.2555(2) 0.5260(3) 0.28228(16) 0.0215(5) Uani 1 1 d . . .
H1 H -0.2399 0.4458 0.3171 0.026 Uiso 1 1 calc R . .
C6 C -0.3547(2) 0.7313(3) 0.43004(17) 0.0199(5) Uani 1 1 d . . .
C16 C -0.8915(2) 1.0044(3) 0.43972(17) 0.0219(5) Uani 1 1 d . . .
H16 H -0.8444 1.0848 0.4535 0.026 Uiso 1 1 calc R . .
C8 C -0.4618(3) 0.7667(3) 0.53543(17) 0.0249(6) Uani 1 1 d . . .
H8A H -0.5328 0.7589 0.4909 0.030 Uiso 1 1 calc R . .
H8B H -0.4403 0.8675 0.5412 0.030 Uiso 1 1 calc R . .
C7 C -0.3709(2) 0.6845(3) 0.51135(17) 0.0229(6) Uani 1 1 d . . .
H7A H -0.2991 0.6958 0.5547 0.028 Uiso 1 1 calc R . .
H7B H -0.3907 0.5832 0.5080 0.028 Uiso 1 1 calc R . .
C4 C -0.3338(3) 0.7573(3) 0.25458(17) 0.0258(6) Uani 1 1 d . . .
H4 H -0.3714 0.8370 0.2683 0.031 Uiso 1 1 calc R . .
C2 C -0.2475(3) 0.6365(3) 0.16356(17) 0.0280(6) Uani 1 1 d . . .
H2A H -0.2262 0.6358 0.1137 0.034 Uiso 1 1 calc R . .
C13 C -0.9252(2) 0.7616(3) 0.46115(18) 0.0242(6) Uani 1 1 d . . .
H13 H -0.9040 0.6742 0.4884 0.029 Uiso 1 1 calc R . .
C15 C -1.0554(3) 0.9035(3) 0.3629(2) 0.0304(7) Uani 1 1 d . . .
H15 H -1.1247 0.9112 0.3213 0.036 Uiso 1 1 calc R . .
C3 C -0.3010(3) 0.7534(3) 0.18292(18) 0.0304(7) Uani 1 1 d . . .
H3 H -0.3155 0.8319 0.1467 0.036 Uiso 1 1 calc R . .
C14 C -1.0258(3) 0.7758(3) 0.4015(2) 0.0313(7) Uani 1 1 d . . .
H14 H -1.0749 0.6974 0.3869 0.038 Uiso 1 1 calc R . .
Cl2 Cl -0.20676(6) 0.15728(8) 0.23157(5) 0.03182(18) Uani 1 1 d . . .
Cl1 Cl -0.02905(7) 0.40081(8) 0.10923(5) 0.03347(18) Uani 1 1 d . . .
H5 H -0.720(3) 0.948(4) 0.553(2) 0.022(8) Uiso 1 1 d . . .
H2 H -0.328(3) 0.547(4) 0.401(2) 0.023(8) Uiso 1 1 d . . .

loop_
_atom_site_aniso_label
_atom_site_aniso_U_11
_atom_site_aniso_U_22
_atom_site_aniso_U_33
_atom_site_aniso_U_23
_atom_site_aniso_U_13
_atom_site_aniso_U_12
Cu1 0.02395(19) 0.01872(18) 0.0281(2) -0.00526(13) 0.00083(14) -0.00014(13)
Cu2 0.0308(2) 0.0270(2) 0.02293(19) 0.00136(14) 0.00777(15) 0.00617(14)
N2 0.0286(12) 0.0130(10) 0.0212(11) 0.0023(9) 0.0092(10) 0.0023(9)
N1 0.0282(12) 0.0204(11) 0.0240(12) 0.0031(9) 0.0083(10) 0.0030(9)
N3 0.0227(11) 0.0106(10) 0.0223(11) 0.0006(9) 0.0004(9) -0.0022(8)
N4 0.0239(12) 0.0165(11) 0.0303(13) 0.0046(9) -0.0018(10) -0.0012(9)
O2 0.0256(10) 0.0133(9) 0.0288(10) 0.0022(7) 0.0017(8) 0.0011(7)
O1 0.0422(12) 0.0130(9) 0.0278(11) -0.0013(8) 0.0095(9) -0.0011(8)
C9 0.0202(13) 0.0230(13) 0.0202(13) 0.0015(10) 0.0013(10) 0.0014(10)
C10 0.0241(14) 0.0229(13) 0.0162(12) -0.0010(10) 0.0029(11) 0.0027(10)
C11 0.0199(12) 0.0182(12) 0.0166(12) 0.0028(9) 0.0058(10) 0.0015(9)
C5 0.0203(13) 0.0176(12) 0.0187(12) -0.0009(10) 0.0020(10) -0.0011(10)
C12 0.0196(12) 0.0155(11) 0.0197(12) 0.0019(10) 0.0047(10) 0.0008(9)
C1 0.0259(14) 0.0184(12) 0.0201(13) 0.0048(10) 0.0063(11) 0.0032(10)
C6 0.0182(12) 0.0171(12) 0.0225(13) -0.0014(10) 0.0022(10) -0.0009(9)
C16 0.0214(13) 0.0152(11) 0.0252(13) 0.0028(10) -0.0003(11) -0.0009(10)
C8 0.0270(14) 0.0243(14) 0.0230(13) 0.0030(11) 0.0061(11) 0.0035(11)
C7 0.0274(14) 0.0198(12) 0.0212(13) 0.0019(10) 0.0060(11) 0.0018(10)
C4 0.0328(16) 0.0190(13) 0.0229(14) 0.0023(11) 0.0033(12) 0.0062(11)
C2 0.0366(16) 0.0305(15) 0.0178(13) 0.0031(11) 0.0091(12) 0.0030(12)
C13 0.0248(14) 0.0146(12) 0.0314(15) 0.0031(11) 0.0048(12) -0.0015(10)
C15 0.0235(14) 0.0195(13) 0.0387(17) 0.0038(12) -0.0072(13) -0.0018(11)
C3 0.0446(18) 0.0219(14) 0.0214(14) 0.0061(11) 0.0037(13) 0.0060(13)
C14 0.0238(14) 0.0168(13) 0.0460(18) 0.0030(12) -0.0028(13) -0.0062(11)
Cl2 0.0237(3) 0.0274(4) 0.0371(4) 0.0080(3) -0.0036(3) -0.0011(3)
Cl1 0.0436(4) 0.0246(3) 0.0378(4) 0.0080(3) 0.0206(4) 0.0085(3)

loop_
_atom_type_symbol
_atom_type_description
_atom_type_scat_dispersion_real
_atom_type_scat_dispersion_imag
_atom_type_scat_source
C C 0.0033 0.0016 'International Tables Vol C Tables 4.2.6.8 and 6.1.1.4'
H H 0.0000 0.0000 'International Tables Vol C Tables 4.2.6.8 and 6.1.1.4'
N N 0.0061 0.0033 'International Tables Vol C Tables 4.2.6.8 and 6.1.1.4'
Cl Cl 0.1484 0.1585 'International Tables Vol C Tables 4.2.6.8 and 6.1.1.4'
Cu Cu 0.3201 1.2651 'International Tables Vol C Tables 4.2.6.8 and 6.1.1.4'
O O 0.0106 0.0060 'International Tables Vol C Tables 4.2.6.8 and 6.1.1.4'

loop_
_geom_angle_atom_site_label_1
_geom_angle_atom_site_label_2
_geom_angle_atom_site_label_3
_geom_angle
_geom_angle_site_symmetry_1
_geom_angle_site_symmetry_3
_geom_angle_publ_flag
N4 Cu1 Cl1 118.49(7) 2_445 . ?
N4 Cu1 Cl2 106.04(7) 2_445 2 ?
Cl1 Cu1 Cl2 130.97(3) . 2 ?
N4 Cu1 Cu2 151.89(7) 2_445 2 ?
Cl1 Cu1 Cu2 88.39(3) . 2 ?
Cl2 Cu1 Cu2 53.70(2) 2 2 ?
N4 Cu1 Cu2 111.48(7) 2_445 . ?
Cl1 Cu1 Cu2 52.37(2) . . ?
Cl2 Cu1 Cu2 128.08(3) 2 . ?
Cu2 Cu1 Cu2 77.334(18) 2 . ?
N4 Cu1 Cu1 105.46(8) 2_445 2 ?
Cl1 Cu1 Cu1 104.15(2) . 2 ?
Cl2 Cu1 Cu1 81.29(3) 2 2 ?
Cu2 Cu1 Cu1 56.381(14) 2 2 ?
Cu2 Cu1 Cu1 55.260(13) . 2 ?
N1 Cu2 Cl1 113.61(7) . . ?
N1 Cu2 Cl2 108.99(7) . . ?
Cl1 Cu2 Cl2 134.39(3) . . ?
N1 Cu2 Cu1 114.74(7) . 2 ?
Cl1 Cu2 Cu1 116.90(3) . 2 ?
Cl2 Cu2 Cu1 54.23(2) . 2 ?
N1 Cu2 Cu1 160.00(7) . . ?
Cl1 Cu2 Cu1 52.90(2) . . ?
Cl2 Cu2 Cu1 89.00(3) . . ?
Cu1 Cu2 Cu1 68.359(18) 2 . ?
C6 N2 C5 127.2(2) . . ?
C1 N1 C2 118.2(2) . . ?
C1 N1 Cu2 117.88(18) . . ?
C2 N1 Cu2 123.7(2) . . ?
C11 N3 C12 126.7(2) . . ?
C16 N4 C15 118.5(2) . . ?
C16 N4 Cu1 121.93(19) . 2_465 ?
C15 N4 Cu1 119.52(19) . 2_465 ?
C8 C9 C10 111.7(2) . . ?
C11 C10 C9 110.4(2) . . ?
O2 C11 N3 122.7(2) . . ?
O2 C11 C10 121.1(2) . . ?
N3 C11 C10 116.2(2) . . ?
C1 C5 C4 118.4(3) . . ?
C1 C5 N2 116.4(2) . . ?
C4 C5 N2 125.2(2) . . ?
C13 C12 C16 118.5(2) . . ?
C13 C12 N3 124.2(2) . . ?
C16 C12 N3 117.3(2) . . ?
N1 C1 C5 123.4(2) . . ?
O1 C6 N2 123.0(3) . . ?
O1 C6 C7 121.9(2) . . ?
N2 C6 C7 115.1(2) . . ?
N4 C16 C12 122.9(2) . . ?
C7 C8 C9 113.0(2) . . ?
C6 C7 C8 112.9(2) . . ?
C3 C4 C5 117.6(3) . . ?
N1 C2 C3 121.9(3) . . ?
C14 C13 C12 118.1(2) . . ?
N4 C15 C14 121.8(3) . . ?
C2 C3 C4 120.5(3) . . ?
C13 C14 C15 120.2(3) . . ?
Cu2 Cl2 Cu1 72.07(3) . 2 ?
Cu2 Cl1 Cu1 74.72(3) . . ?

loop_
_geom_bond_atom_site_label_1
_geom_bond_atom_site_label_2
_geom_bond_distance
_geom_bond_site_symmetry_2
_geom_bond_publ_flag
Cu1 N4 2.015(2) 2_445 ?
Cu1 Cl1 2.2311(8) . ?
Cu1 Cl2 2.2707(8) 2 ?
Cu1 Cu2 2.6627(5) 2 ?
Cu1 Cu2 2.6983(5) . ?
Cu1 Cu1 3.0118(8) 2 ?
Cu2 N1 2.033(2) . ?
Cu2 Cl1 2.2153(8) . ?
Cu2 Cl2 2.2553(8) . ?
Cu2 Cu1 2.6627(5) 2 ?
N2 C6 1.352(3) . ?
N2 C5 1.406(3) . ?
N1 C1 1.329(3) . ?
N1 C2 1.342(4) . ?
N3 C11 1.348(3) . ?
N3 C12 1.409(3) . ?
N4 C16 1.329(3) . ?
N4 C15 1.340(4) . ?
N4 Cu1 2.015(2) 2_465 ?
O2 C11 1.229(3) . ?
O1 C6 1.227(3) . ?
C9 C8 1.523(4) . ?
C9 C10 1.529(4) . ?
C10 C11 1.512(4) . ?
C5 C1 1.389(4) . ?
C5 C4 1.397(4) . ?
C12 C13 1.390(4) . ?
C12 C16 1.389(4) . ?
C6 C7 1.511(4) . ?
C8 C7 1.515(4) . ?
C4 C3 1.381(4) . ?
C2 C3 1.378(4) . ?
C13 C14 1.376(4) . ?
C15 C14 1.378(4) . ?
Cl2 Cu1 2.2707(8) 2 ?
